data_2009653
loop_
_publ_author_name
'M\"uller, Ulrich'
'Sens, Irina'
'Wollert, Ren\'e'
'Dehnicke, Kurt'

_publ_section_title
;
 [Me~3~PhN]~2~[WCl~6~] und
 [PPh~4~]~2~[W~2~Cl~6~O~2~(\m-N)(\m-Cl~2~PO~2~)], ein
 \m-<i>N</i>-Nitridowolframat mit Dichlorophosphatbr\"ucke
;
_journal_issue 4
_journal_name_full 'Acta Crystallographica Section C'
_journal_page_first 493
_journal_page_last 496
_journal_paper_doi 10.1107/S0108270193010753
_journal_volume 50
_journal_year 1994
_chemical_formula_sum 'C18 H28 Cl6 N2 W'
_chemical_formula_weight 669.00
_chemical_name_common 'Bis-(trimethylphenylammonium) hexachlorotungstide(IV)'
_space_group_IT_number 14
_symmetry_cell_setting monoclinic
_symmetry_space_group_name_Hall '-P 2ybc'
_symmetry_space_group_name_H-M 'P 1 21/c 1'
_atom_type_scat_source 'Cromer & Mann (1968)'
_cell_angle_alpha 90.0
_cell_angle_beta 104.90(10)
_cell_angle_gamma 90.0
_cell_formula_units_Z 2
_cell_length_a 8.632(2)
_cell_length_b 10.265(2)
_cell_length_c 14.128(3)
_cell_measurement_reflns_used 21
_cell_measurement_temperature 293
_cell_measurement_theta_max 18
_cell_measurement_theta_min 9
_cell_volume 1209.8(7)
_computing_cell_refinement 'CAD4 Me\&ssoftware'
_computing_data_collection 'CAD4 Me\&ssoftware'
_computing_data_reduction 'XCAD-4 (Harms, 1987)'
_computing_structure_refinement SHELXTL-Plus
_computing_structure_solution 'SHELXTL-Plus (Sheldrick, 1989)'
_diffrn_ambient_temperature 293
_diffrn_measurement_device 'Enraf-Nonius CAD4'
_diffrn_measurement_method \w-scan
_diffrn_radiation_monochromator Graphit
_diffrn_radiation_type 'Mo K\a'
_diffrn_radiation_wavelength 0.7107
_diffrn_reflns_av_R_equivalents 0.016
_diffrn_reflns_limit_h_max 10
_diffrn_reflns_limit_h_min 0
_diffrn_reflns_limit_k_max 12
_diffrn_reflns_limit_k_min -2
_diffrn_reflns_limit_l_max 16
_diffrn_reflns_limit_l_min -16
_diffrn_reflns_number 2881
_diffrn_reflns_theta_max 25
_diffrn_reflns_theta_min 1.5
_diffrn_standards_interval_time '90 min'
_diffrn_standards_number 3
_exptl_absorpt_coefficient_mu 5.44
_exptl_absorpt_correction_T_max 1.0
_exptl_absorpt_correction_T_min 0.579
_exptl_absorpt_correction_type 'empirisch nach \y-scans'
_exptl_crystal_colour rotbraun
_exptl_crystal_density_diffrn 1.84
_exptl_crystal_description rautenf\"ormig
_exptl_crystal_F_000 772
_exptl_crystal_size_max 0.364
_exptl_crystal_size_mid 0.299
_exptl_crystal_size_min 0.103
_refine_diff_density_max 1.8
_refine_diff_density_min -1.1
_refine_ls_extinction_method keine
_refine_ls_goodness_of_fit_obs 2.13
_refine_ls_hydrogen_treatment
; geometrisch berechnete Positionen angenommen [H(Me)],
je ein gemeinsamer isotroper Temperaturfaktor [H(Ph)]
;
_refine_ls_matrix_type 'volle Matrix'
_refine_ls_number_parameters 113
_refine_ls_number_reflns 1590
_refine_ls_R_factor_obs 0.025
_refine_ls_shift/esd_max 0.002
_refine_ls_shift/esd_mean 0.001
_refine_ls_structure_factor_coef F
_refine_ls_weighting_details 'w = 1/[\s^2^(F~o~)]'
_refine_ls_weighting_scheme calc
_refine_ls_wR_factor_obs 0.019
_reflns_number_observed 1590
_reflns_number_total 2120
_reflns_observed_criterion F>3\s(F)
_cod_data_source_file se1037.cif
_cod_data_source_block I
_cod_depositor_comments
;
The following automatic conversions were performed:

'_refine_ls_weighting_scheme' value '1/[\s^2^(F~o~)]' was changed to
'calc'. New tag '_refine_ls_weighting_details' was created. The value
of the new tag was set to 'w = 1/[\s^2^(F~o~)]'.

Automatic conversion script
Id: cif_fix_values 3143 2015-03-26 13:38:13Z robertas 
;
_cod_original_cell_volume 1209.8(4)
_cod_original_sg_symbol_H-M 'P 21/c'
_cod_database_code 2009653

loop_
_symmetry_equiv_pos_as_xyz
x,y,z
-x,-y,-z
x,1/2-y,1/2+z
-x,1/2+y,1/2-z

loop_
_atom_site_aniso_label
_atom_site_aniso_U_11
_atom_site_aniso_U_22
_atom_site_aniso_U_33
_atom_site_aniso_U_12
_atom_site_aniso_U_13
_atom_site_aniso_U_23
W 0.0343(2) 0.0340(2) 0.0371(2) -0.0038(3) 0.00770(10) -0.0014(3)
Cl(1) 0.0363(6) 0.0697(8) 0.0565(7) -0.0050(10) 0.0093(6) 0.0030(10)
Cl(2) 0.0580(10) 0.0550(10) 0.0447(8) 0.0003(8) 0.0139(7) 0.0075(7)
Cl(3) 0.0660(10) 0.0430(8) 0.0560(10) -0.0040(8) 0.0135(8) -0.0098(7)
N 0.040(2) 0.041(3) 0.049(2) -0.003(2) 0.014(2) -0.011(2)
C(1) 0.037(3) 0.036(3) 0.037(3) 0.003(3) 0.013(2) 0.000(3)
C(2) 0.054(4) 0.062(4) 0.058(4) -0.002(3) 0.010(3) -0.020(3)
C(3) 0.075(5) 0.073(4) 0.054(4) 0.006(4) 0.019(4) -0.025(3)
C(4) 0.064(5) 0.055(4) 0.061(4) 0.010(4) 0.030(4) 0.001(3)
C(5) 0.042(4) 0.087(5) 0.070(4) -0.009(4) 0.023(3) -0.013(4)
C(6) 0.041(3) 0.069(4) 0.052(3) -0.011(3) 0.010(3) -0.016(3)
C(7) 0.061(4) 0.055(4) 0.121(6) 0.001(4) 0.040(4) -0.041(4)
C(8) 0.037(3) 0.071(5) 0.078(4) 0.003(3) 0.012(3) -0.009(3)
C(9) 0.078(5) 0.086(5) 0.071(4) 0.005(4) 0.046(4) 0.018(4)

loop_
_atom_site_label
_atom_site_fract_x
_atom_site_fract_y
_atom_site_fract_z
_atom_site_U_iso_or_equiv
W 0.0 0.0 0.0 0.03540(10)
Cl(1) 0.28210(10) 0.0070(2) 0.028220(10) 0.0546(4)
Cl(2) -0.0291(2) 0.10770(10) -0.153140(10) 0.0525(5)
Cl(3) 0.0037(2) 0.20560(10) 0.077920(10) 0.0555(5)
N 0.6900(5) 0.0343(4) 0.29516(3) 0.043(2)
C(1) 0.5639(6) 0.0789(5) 0.34424(3) 0.036(2)
C(2) 0.6045(7) 0.1506(6) 0.42849(4) 0.059(2)
C(3) 0.4830(9) 0.1938(6) 0.46907(4) 0.067(3)
C(4) 0.3275(8) 0.1665(6) 0.42724(4) 0.057(2)
C(5) 0.2878(7) 0.0965(7) 0.34227(4) 0.065(2)
C(6) 0.4067(6) 0.0518(6) 0.29971(4) 0.054(2)
C(7) 0.6610(7) -0.1025(6) 0.25779(5) 0.076(3)
C(8) 0.8549(6) 0.0358(6) 0.36430(4) 0.063(2)
C(9) 0.6899(8) 0.1241(7) 0.21226(4) 0.074(3)
H(2) 0.7159 0.1699 0.4604 0.164
H(3) 0.5133 0.2454 0.5309 0.164
H(4) 0.2426 0.1980 0.4558 0.164
H(5) 0.1745 0.0751 0.3102 0.164
H(6) 0.3771 -0.0003 0.2397 0.164
H(71) 0.6384 -0.1612 0.3052 0.068
H(72) 0.7339 -0.1430 0.2255 0.068
H(73) 0.5638 -0.0800 0.2104 0.068
H(81) 0.9401 0.0201 0.3339 0.059
H(82) 0.8722 -0.0148 0.4235 0.059
H(83) 0.8505 0.1262 0.3794 0.059
H(91) 0.7572 0.0821 0.1765 0.042
H(92) 0.7148 0.2155 0.2178 0.042
H(93) 0.5789 0.1143 0.1747 0.042

loop_
_geom_angle_atom_site_label_1
_geom_angle_atom_site_label_2
_geom_angle_atom_site_label_3
_geom_angle_site_symmetry_1
_geom_angle_site_symmetry_2
_geom_angle_site_symmetry_3
_geom_angle
_geom_angle_publ_flag
Cl(1) W Cl(2) 1 1 1 90.14(5) yes
Cl(1) W Cl(3) 1 1 1 90.24(6) yes
Cl(2) W Cl(3) 1 1 1 89.66(5) yes
C(1) N C(7) 1 1 1 111.9(4) yes
C(1) N C(8) 1 1 1 111.9(4) yes
C(1) N C(9) 1 1 1 108.6(4) yes
C(7) N C(8) 1 1 1 106.4(4) yes
C(7) N C(9) 1 1 1 109.7(5) yes
C(8) N C(9) 1 1 1 108.3(4) yes
N C(1) C(2) 1 1 1 120.8(5) no
N C(1) C(6) 1 1 1 118.4(4) no
C(2) C(1) C(6) 1 1 1 120.8(5) no
C(1) C(2) C(3) 1 1 1 118.7(6) no
C(2) C(3) C(4) 1 1 1 121.6(6) no
C(3) C(4) C(5) 1 1 1 119.4(6) no
C(4) C(5) C(6) 1 1 1 120.4(6) no
C(1) C(6) C(5) 1 1 1 119.2(5) no

loop_
_geom_bond_atom_site_label_1
_geom_bond_atom_site_label_2
_geom_bond_site_symmetry_1
_geom_bond_site_symmetry_2
_geom_bond_distance
_geom_bond_publ_flag
W Cl(1) 1 1 2.3650(10) yes
W Cl(2) 1 1 2.3850(10) yes
W Cl(3) 1 1 2.376(2) yes
N C(1) 1 1 1.505(7) yes
N C(7) 1 1 1.498(8) yes
N C(8) 1 1 1.505(7) yes
N C(9) 1 1 1.490(8) yes
C(1) C(2) 1 1 1.366(7) yes
C(1) C(6) 1 1 1.369(8) yes
C(2) C(3) 1 1 1.391(10) yes
C(3) C(4) 1 1 1.350(10) yes
C(4) C(5) 1 1 1.365(9) yes
C(5) C(6) 1 1 1.393(8) yes
